data_7212236
loop_
_publ_author_name
'Constable, Edwin C.'
'Zhang, Guoqi'
'Housecroft, Catherine E.'
'Neuburger, Markus'
'Zampese, Jennifer A.'

_publ_section_title
;
 Host--guest chemistry of a chiral Schiff base copper(ii) complex: can
 chiral information be transferred to the guest cation?
;
_journal_issue 6
_journal_name_full CrystEngComm
_journal_page_first 1764
_journal_paper_doi 10.1039/b922929a
_journal_volume 12
_journal_year 2010
_chemical_absolute_configuration ad
_chemical_formula_moiety 'C48 H56 Cs Cu2 N4 O8, Cl2 Cu'
_chemical_formula_sum 'C48 H56 Cl2 Cs Cu3 N4 O8'
_chemical_formula_weight 1211.44
_space_group_IT_number 4
_symmetry_cell_setting monoclinic
_symmetry_space_group_name_Hall 'P 2yb'
_symmetry_space_group_name_H-M 'P 1 21 1'
_atom_sites_solution_hydrogens geom
_atom_sites_solution_primary direct
_audit_creation_date 09-09-25
_audit_creation_method CRYSTALS_ver_12.86
_cell_angle_alpha 90
_cell_angle_beta 103.393(2)
_cell_angle_gamma 90
_cell_formula_units_Z 4
_cell_length_a 11.2594(4)
_cell_length_b 26.5238(9)
_cell_length_c 16.2911(6)
_cell_measurement_reflns_used 9809
_cell_measurement_temperature 123
_cell_measurement_theta_max 28
_cell_measurement_theta_min 3
_cell_volume 4732.9(3)
_computing_cell_refinement 'Apex2 (Bruker AXS, 2006)'
_computing_data_collection 'Apex2 (Bruker AXS, 2006)'
_computing_data_reduction 'Apex2 (Bruker AXS, 2006)'
_computing_molecular_graphics 'CAMERON (Watkin et al., 1996)'
_computing_publication_material 'CRYSTALS (Betteridge et al., 2003)'
_computing_structure_refinement 'CRYSTALS (Betteridge et al., 2003)'
_computing_structure_solution 'SIR92 (Altomare et al., 1994)'
_diffrn_ambient_temperature 123
_diffrn_measured_fraction_theta_full 0.998
_diffrn_measured_fraction_theta_max 0.998
_diffrn_measurement_device 'Bruker Kappa Apex2'
_diffrn_measurement_device_type Area
_diffrn_measurement_method '\f & \w scans'
_diffrn_radiation_monochromator graphite
_diffrn_radiation_type 'Mo K\a'
_diffrn_radiation_wavelength 0.71073
_diffrn_reflns_av_R_equivalents 0.025
_diffrn_reflns_limit_h_max 14
_diffrn_reflns_limit_h_min -14
_diffrn_reflns_limit_k_max 34
_diffrn_reflns_limit_k_min -34
_diffrn_reflns_limit_l_max 21
_diffrn_reflns_limit_l_min -21
_diffrn_reflns_number 57084
_diffrn_reflns_theta_full 27.542
_diffrn_reflns_theta_max 27.542
_diffrn_reflns_theta_min 1.535
_diffrn_standards_number 0
_exptl_absorpt_coefficient_mu 2.265
_exptl_absorpt_correction_T_max 0.93
_exptl_absorpt_correction_T_min 0.65
_exptl_absorpt_correction_type multi-scan
_exptl_absorpt_process_details 'DENZO/SCALEPACK (Otwinowski & Minor, 1997)'
_exptl_crystal_colour red
_exptl_crystal_density_diffrn 1.700
_exptl_crystal_density_method 'not measured'
_exptl_crystal_description plate
_exptl_crystal_F_000 2448
_exptl_crystal_size_max 0.39
_exptl_crystal_size_mid 0.19
_exptl_crystal_size_min 0.03
_refine_diff_density_max 0.72
_refine_diff_density_min -0.61
_refine_ls_abs_structure_details 'Flack (1983), 10565 Friedel-pairs'
_refine_ls_abs_structure_Flack 0.006(5)
_refine_ls_extinction_method None
_refine_ls_goodness_of_fit_ref 1.0968
_refine_ls_hydrogen_treatment constr
_refine_ls_matrix_type full
_refine_ls_number_parameters 1190
_refine_ls_number_reflns 18756
_refine_ls_number_restraints 1
_refine_ls_R_factor_all 0.0250
_refine_ls_R_factor_gt 0.0205
_refine_ls_shift/su_max 0.003816
_refine_ls_structure_factor_coef F
_refine_ls_weighting_details
;
Method, part 1, Chebychev polynomial, (Watkin, 1994, Prince, 1982)
[weight] = 1.0/[A~0~*T~0~(x)+A~1~*T~1~(x) ... +A~n-1~]*T~n-1~(x)]
where A~i~ are the Chebychev coefficients listed below and x= Fcalc/Fmax
Method = Robust Weighting (Prince, 1982)
W = [weight] * [1-(deltaF/6*sigmaF)^2^]^2^
A~i~ are:
0.133 0.937E-01 0.479E-01
;
_refine_ls_weighting_scheme calc
_refine_ls_wR_factor_all 0.0298
_refine_ls_wR_factor_gt 0.0226
_refine_ls_wR_factor_ref 0.0223
_reflns_limit_h_max 14
_reflns_limit_h_min -14
_reflns_limit_k_max 34
_reflns_limit_k_min -34
_reflns_limit_l_max 21
_reflns_limit_l_min 0
_reflns_number_gt 19146
_reflns_number_total 21706
_reflns_threshold_expression I>2.0\s(I)
_oxford_diffrn_Wilson_B_factor 1.68
_oxford_diffrn_Wilson_scale 199.90
_oxford_refine_ls_r_factor_ref 0.0201
_oxford_refine_ls_scale 0.06624(3)
_oxford_reflns_number_all 21647
_oxford_reflns_threshold_expression_ref I>3.0\s(I)
_oxford_structure_analysis_title 'gq69_new_123k_0m in P2(1)'
_cod_data_source_file b922929a.txt
_cod_data_source_block 3
_cod_depositor_comments
;
The following automatic conversions were performed:

'_symmetry_cell_setting' value 'Monoclinic' changed to 'monoclinic'
according to /home/saulius/struct/CIF-dictionaries/cif_core.dic
dictionary named 'cif_core.dic' version 2.4.2 from 2011-04-26.

Automatic conversion script
Id: cif_fix_values 1891 2012-01-12 08:04:46Z andrius 
;
_cod_original_sg_symbol_H-M 'P 21'
_cod_original_formula_sum 'C48 H56 Cl2 Cs1 Cu3 N4 O8'
_cod_database_code 7212236

loop_
_symmetry_equiv_pos_as_xyz
x,y,z
-x,y+1/2,-z

loop_
_atom_site_label
_atom_site_type_symbol
_atom_site_fract_x
_atom_site_fract_y
_atom_site_fract_z
_atom_site_U_iso_or_equiv
_atom_site_occupancy
_atom_site_adp_type
_atom_site_refinement_flags_posn
Cs1 Cs 0.320962(14) 0.586104(13) 1.047205(9) 0.0210 1.0000 Uani .
Cu1 Cu 0.24365(3) 0.452613(16) 1.148568(18) 0.0169 1.0000 Uani .
Cu2 Cu 0.36850(3) 0.492169(16) 0.880951(18) 0.0159 1.0000 Uani .
N1 N 0.3004(2) 0.38312(8) 1.15797(13) 0.0195 1.0000 Uani .
N2 N 0.09799(19) 0.42387(8) 1.17532(12) 0.0184 1.0000 Uani .
N3 N 0.51427(19) 0.46873(8) 0.84950(12) 0.0175 1.0000 Uani .
N4 N 0.31768(19) 0.42230(8) 0.86993(12) 0.0178 1.0000 Uani .
O1 O 0.57217(17) 0.52688(8) 1.08263(11) 0.0228 1.0000 Uani .
O2 O 0.38393(17) 0.47721(7) 1.11237(11) 0.0197 1.0000 Uani .
O3 O 0.19592(17) 0.52085(7) 1.16033(11) 0.0202 1.0000 Uani .
O4 O 0.17886(18) 0.61846(7) 1.18521(11) 0.0240 1.0000 Uani .
O5 O 0.4405(2) 0.65763(7) 0.89609(13) 0.0275 1.0000 Uani .
O6 O 0.41912(18) 0.56093(7) 0.88639(11) 0.0212 1.0000 Uani .
O7 O 0.22625(17) 0.51403(7) 0.91352(11) 0.0194 1.0000 Uani .
O8 O 0.04759(18) 0.56161(7) 0.95688(12) 0.0245 1.0000 Uani .
C1 C 0.6541(3) 0.60914(12) 1.07423(18) 0.0300 1.0000 Uani .
C2 C 0.6745(3) 0.55370(11) 1.06443(17) 0.0242 1.0000 Uani .
C3 C 0.4750(2) 0.45003(10) 1.09974(14) 0.0185 1.0000 Uani .
C4 C 0.5795(2) 0.47524(10) 1.08289(15) 0.0206 1.0000 Uani .
C5 C 0.6787(3) 0.44861(12) 1.06973(16) 0.0249 1.0000 Uani .
C6 C 0.6793(3) 0.39530(11) 1.07083(16) 0.0261 1.0000 Uani .
C7 C 0.5824(3) 0.37031(11) 1.08755(16) 0.0247 1.0000 Uani .
C8 C 0.4799(2) 0.39636(10) 1.10342(15) 0.0201 1.0000 Uani .
C9 C 0.3928(2) 0.36629(10) 1.13336(15) 0.0216 1.0000 Uani .
C10 C 0.2249(2) 0.35045(8) 1.19965(15) 0.0207 1.0000 Uani .
C11 C 0.2377(3) 0.29375(11) 1.18915(19) 0.0272 1.0000 Uani .
C12 C 0.1533(3) 0.26674(10) 1.23634(19) 0.0321 1.0000 Uani .
C13 C 0.0213(2) 0.28380(9) 1.20526(18) 0.0287 1.0000 Uani .
C14 C 0.0083(3) 0.34104(11) 1.21433(16) 0.0252 1.0000 Uani .
C15 C 0.0933(2) 0.36819(8) 1.16789(15) 0.0197 1.0000 Uani .
C16 C 0.0172(2) 0.44898(10) 1.20165(15) 0.0191 1.0000 Uani .
C17 C 0.0148(2) 0.50310(10) 1.21197(15) 0.0191 1.0000 Uani .
C18 C -0.0793(2) 0.52245(11) 1.24711(16) 0.0223 1.0000 Uani .
C19 C -0.0870(3) 0.57311(11) 1.26218(17) 0.0248 1.0000 Uani .
C20 C -0.0012(3) 0.60573(11) 1.24153(16) 0.0252 1.0000 Uani .
C21 C 0.0910(2) 0.58803(11) 1.20675(13) 0.0195 1.0000 Uani .
C22 C 0.1044(2) 0.53558(10) 1.19135(14) 0.0176 1.0000 Uani .
C23 C 0.1797(3) 0.67052(10) 1.21105(18) 0.0287 1.0000 Uani .
C24 C 0.2895(3) 0.69534(11) 1.1898(2) 0.0380 1.0000 Uani .
C25 C 0.3517(7) 0.72629(15) 0.9490(4) 0.1099 1.0000 Uani .
C26 C 0.4495(4) 0.71120(12) 0.9053(2) 0.0481 1.0000 Uani .
C27 C 0.5088(2) 0.57958(10) 0.85815(14) 0.0186 1.0000 Uani .
C28 C 0.5238(3) 0.63337(10) 0.86096(15) 0.0209 1.0000 Uani .
C29 C 0.6157(3) 0.65594(11) 0.83183(16) 0.0262 1.0000 Uani .
C30 C 0.6978(3) 0.62705(11) 0.79857(17) 0.0282 1.0000 Uani .
C31 C 0.6874(3) 0.57555(11) 0.79604(16) 0.0236 1.0000 Uani .
C32 C 0.5937(2) 0.55114(10) 0.82546(14) 0.0184 1.0000 Uani .
C33 C 0.5932(2) 0.49651(10) 0.82553(15) 0.0192 1.0000 Uani .
C34 C 0.5255(2) 0.41325(8) 0.85728(15) 0.0188 1.0000 Uani .
C35 C 0.6139(3) 0.38802(10) 0.81218(18) 0.0260 1.0000 Uani .
C36 C 0.6124(3) 0.33069(10) 0.8283(2) 0.0324 1.0000 Uani .
C37 C 0.4853(2) 0.30881(9) 0.80125(18) 0.0287 1.0000 Uani .
C38 C 0.3960(2) 0.33499(10) 0.84587(16) 0.0237 1.0000 Uani .
C39 C 0.3972(2) 0.39141(8) 0.82892(14) 0.0173 1.0000 Uani .
C40 C 0.2267(2) 0.40340(10) 0.89468(14) 0.0185 1.0000 Uani .
C41 C 0.1384(2) 0.43211(10) 0.92691(15) 0.0185 1.0000 Uani .
C42 C 0.0407(2) 0.40506(10) 0.94666(15) 0.0205 1.0000 Uani .
C43 C -0.0550(3) 0.42947(11) 0.96850(17) 0.0239 1.0000 Uani .
C44 C -0.0550(3) 0.48253(12) 0.97183(16) 0.0244 1.0000 Uani .
C45 C 0.0392(2) 0.50983(10) 0.95446(15) 0.0194 1.0000 Uani .
C46 C 0.1403(2) 0.48546(10) 0.93103(14) 0.0176 1.0000 Uani .
C47 C -0.0497(2) 0.58849(12) 0.98104(15) 0.0230 1.0000 Uani .
C48 C -0.0229(3) 0.64402(12) 0.9776(2) 0.0349 1.0000 Uani .
Cs2 Cs 0.318116(14) 0.335936(13) 0.535376(9) 0.0221 1.0000 Uani .
Cu3 Cu 0.24631(3) 0.467748(16) 0.643386(18) 0.0164 1.0000 Uani .
Cu4 Cu 0.37101(3) 0.432906(16) 0.377509(18) 0.0164 1.0000 Uani .
N5 N 0.1238(2) 0.49659(8) 0.69627(13) 0.0193 1.0000 Uani .
N6 N 0.2954(2) 0.53776(8) 0.63577(12) 0.0191 1.0000 Uani .
N7 N 0.33641(19) 0.50283(8) 0.39486(12) 0.0175 1.0000 Uani .
N8 N 0.49967(19) 0.45819(8) 0.32752(12) 0.0174 1.0000 Uani .
O9 O 0.16280(19) 0.30203(7) 0.66289(12) 0.0257 1.0000 Uani .
O10 O 0.18818(17) 0.40021(7) 0.64672(11) 0.0196 1.0000 Uani .
O11 O 0.38670(17) 0.44130(7) 0.61042(11) 0.0208 1.0000 Uani .
O12 O 0.57315(19) 0.38842(8) 0.58480(12) 0.0253 1.0000 Uani .
O13 O 0.04500(17) 0.35905(7) 0.43833(12) 0.0230 1.0000 Uani .
O14 O 0.22417(17) 0.40903(7) 0.40181(11) 0.0203 1.0000 Uani .
O15 O 0.42769(17) 0.36550(7) 0.38259(11) 0.0201 1.0000 Uani .
O16 O 0.45769(19) 0.26903(7) 0.39168(12) 0.0253 1.0000 Uani .
C49 C 0.2573(3) 0.22308(12) 0.6548(3) 0.0451 1.0000 Uani .
C50 C 0.1574(3) 0.24912(11) 0.6833(2) 0.0373 1.0000 Uani .
C51 C 0.1000(2) 0.38561(10) 0.68084(14) 0.0187 1.0000 Uani .
C52 C 0.0818(2) 0.33249(11) 0.69090(14) 0.0223 1.0000 Uani .
C53 C -0.0081(3) 0.31482(11) 0.72836(17) 0.0282 1.0000 Uani .
C54 C -0.0864(3) 0.34821(13) 0.75640(18) 0.0325 1.0000 Uani .
C55 C -0.0729(3) 0.39900(12) 0.74743(16) 0.0269 1.0000 Uani .
C56 C 0.0194(2) 0.41847(11) 0.71093(15) 0.0205 1.0000 Uani .
C57 C 0.0373(2) 0.47210(11) 0.71656(15) 0.0216 1.0000 Uani .
C58 C 0.1464(2) 0.55065(8) 0.71809(15) 0.0201 1.0000 Uani .
C59 C 0.0376(3) 0.58132(11) 0.73205(17) 0.0273 1.0000 Uani .
C60 C 0.0829(3) 0.63498(10) 0.75787(18) 0.0309 1.0000 Uani .
C61 C 0.1417(3) 0.65924(10) 0.69286(18) 0.0288 1.0000 Uani .
C62 C 0.2470(3) 0.62770(10) 0.67544(17) 0.0244 1.0000 Uani .
C63 C 0.2018(2) 0.57406(8) 0.65028(15) 0.0200 1.0000 Uani .
C64 C 0.3982(2) 0.55245(10) 0.62372(15) 0.0201 1.0000 Uani .
C65 C 0.4944(2) 0.52018(10) 0.60838(14) 0.0195 1.0000 Uani .
C66 C 0.6020(3) 0.54438(11) 0.59923(15) 0.0244 1.0000 Uani .
C67 C 0.6985(3) 0.51773(12) 0.58480(16) 0.0267 1.0000 Uani .
C68 C 0.6903(3) 0.46495(12) 0.57888(16) 0.0260 1.0000 Uani .
C69 C 0.5864(2) 0.43986(11) 0.58761(15) 0.0215 1.0000 Uani .
C70 C 0.4829(2) 0.46678(11) 0.60234(15) 0.0195 1.0000 Uani .
C71 C 0.6744(3) 0.35948(12) 0.56928(18) 0.0286 1.0000 Uani .
C72 C 0.6495(3) 0.30445(13) 0.5808(2) 0.0370 1.0000 Uani .
C73 C -0.0212(3) 0.27541(11) 0.4542(2) 0.0337 1.0000 Uani .
C74 C -0.0481(2) 0.33060(11) 0.46503(16) 0.0245 1.0000 Uani .
C75 C 0.1392(2) 0.43620(10) 0.42246(14) 0.0166 1.0000 Uani .
C76 C 0.0374(2) 0.41063(10) 0.44141(15) 0.0190 1.0000 Uani .
C77 C -0.0585(2) 0.43658(10) 0.46081(16) 0.0211 1.0000 Uani .
C78 C -0.0566(3) 0.48949(11) 0.46450(17) 0.0246 1.0000 Uani .
C79 C 0.0408(2) 0.51530(11) 0.44849(16) 0.0210 1.0000 Uani .
C80 C 0.1399(2) 0.48962(10) 0.42751(14) 0.0170 1.0000 Uani .
C81 C 0.2401(2) 0.51999(9) 0.41328(14) 0.0169 1.0000 Uani .
C82 C 0.4398(2) 0.53516(8) 0.38584(14) 0.0180 1.0000 Uani .
C83 C 0.4129(2) 0.59135(10) 0.37472(15) 0.0208 1.0000 Uani .
C84 C 0.5271(2) 0.61874(9) 0.36368(16) 0.0245 1.0000 Uani .
C85 C 0.5732(2) 0.59752(9) 0.29019(16) 0.0249 1.0000 Uani .
C86 C 0.6015(2) 0.54088(10) 0.30166(16) 0.0203 1.0000 Uani .
C87 C 0.4870(2) 0.51348(8) 0.31224(14) 0.0173 1.0000 Uani .
C88 C 0.5843(2) 0.43195(10) 0.30835(14) 0.0184 1.0000 Uani .
C89 C 0.5981(2) 0.37801(10) 0.31783(15) 0.0194 1.0000 Uani .
C90 C 0.6924(3) 0.35493(11) 0.28695(16) 0.0234 1.0000 Uani .
C91 C 0.7069(3) 0.30388(12) 0.28980(17) 0.0274 1.0000 Uani .
C92 C 0.6304(3) 0.27359(11) 0.32485(17) 0.0259 1.0000 Uani .
C93 C 0.5382(3) 0.29477(10) 0.35634(15) 0.0215 1.0000 Uani .
C94 C 0.5179(2) 0.34833(9) 0.35273(14) 0.0178 1.0000 Uani .
C95 C 0.4720(3) 0.21500(10) 0.39902(18) 0.0311 1.0000 Uani .
C96 C 0.3757(4) 0.19681(12) 0.4410(2) 0.0498 1.0000 Uani .
Cu5 Cu 0.06133(4) 0.265679(19) 0.95540(3) 0.0415 1.0000 Uani .
Cl1 Cl 0.23798(12) 0.24762(4) 0.94532(9) 0.0749 1.0000 Uani .
Cl2 Cl -0.11345(8) 0.28439(4) 0.96942(6) 0.0484 1.0000 Uani .
Cu6 Cu 0.02522(3) 0.649251(17) 0.46801(2) 0.0282 1.0000 Uani .
Cl3 Cl 0.19562(7) 0.67281(3) 0.44975(5) 0.0358 1.0000 Uani .
Cl4 Cl -0.14080(7) 0.62410(3) 0.49179(6) 0.0412 1.0000 Uani .
H11 H 0.7222 0.6278 1.0639 0.0431 1.0000 Uiso R
H13 H 0.6487 0.6145 1.1318 0.0428 1.0000 Uiso R
H12 H 0.5794 0.6192 1.0361 0.0431 1.0000 Uiso R
H21 H 0.7507 0.5440 1.1039 0.0319 1.0000 Uiso R
H22 H 0.6818 0.5460 1.0067 0.0322 1.0000 Uiso R
H51 H 0.7474 0.4652 1.0590 0.0300 1.0000 Uiso R
H61 H 0.7460 0.3778 1.0610 0.0303 1.0000 Uiso R
H71 H 0.5809 0.3347 1.0892 0.0314 1.0000 Uiso R
H91 H 0.4050 0.3310 1.1354 0.0266 1.0000 Uiso R
H101 H 0.2525 0.3584 1.2599 0.0254 1.0000 Uiso R
H111 H 0.3216 0.2846 1.2151 0.0323 1.0000 Uiso R
H112 H 0.2159 0.2857 1.1290 0.0325 1.0000 Uiso R
H121 H 0.1800 0.2755 1.2958 0.0389 1.0000 Uiso R
H122 H 0.1604 0.2303 1.2307 0.0392 1.0000 Uiso R
H131 H -0.0302 0.2670 1.2374 0.0380 1.0000 Uiso R
H132 H -0.0052 0.2748 1.1455 0.0379 1.0000 Uiso R
H141 H 0.0303 0.3500 1.2741 0.0333 1.0000 Uiso R
H142 H -0.0772 0.3513 1.1910 0.0330 1.0000 Uiso R
H151 H 0.0689 0.3600 1.1074 0.0242 1.0000 Uiso R
H161 H -0.0474 0.4313 1.2156 0.0237 1.0000 Uiso R
H181 H -0.1376 0.5005 1.2612 0.0298 1.0000 Uiso R
H191 H -0.1477 0.5855 1.2865 0.0302 1.0000 Uiso R
H201 H -0.0056 0.6411 1.2505 0.0314 1.0000 Uiso R
H231 H 0.1838 0.6726 1.2727 0.0367 1.0000 Uiso R
H232 H 0.1046 0.6871 1.1803 0.0373 1.0000 Uiso R
H242 H 0.2945 0.7292 1.2100 0.0634 1.0000 Uiso R
H241 H 0.3621 0.6772 1.2178 0.0632 1.0000 Uiso R
H243 H 0.2826 0.6948 1.1297 0.0635 1.0000 Uiso R
H251 H 0.3436 0.7618 0.9493 0.1819 1.0000 Uiso R
H253 H 0.3738 0.7145 1.0061 0.1817 1.0000 Uiso R
H252 H 0.2764 0.7121 0.9198 0.1820 1.0000 Uiso R
H261 H 0.5296 0.7210 0.9394 0.0676 1.0000 Uiso R
H262 H 0.4334 0.7262 0.8494 0.0665 1.0000 Uiso R
H291 H 0.6229 0.6916 0.8337 0.0323 1.0000 Uiso R
H301 H 0.7592 0.6427 0.7786 0.0330 1.0000 Uiso R
H311 H 0.7434 0.5562 0.7743 0.0285 1.0000 Uiso R
H331 H 0.6577 0.4809 0.8065 0.0246 1.0000 Uiso R
H341 H 0.5546 0.4070 0.9180 0.0241 1.0000 Uiso R
H351 H 0.6959 0.4010 0.8344 0.0345 1.0000 Uiso R
H352 H 0.5893 0.3943 0.7508 0.0348 1.0000 Uiso R
H361 H 0.6439 0.3240 0.8886 0.0422 1.0000 Uiso R
H362 H 0.6665 0.3155 0.7968 0.0425 1.0000 Uiso R
H371 H 0.4861 0.2731 0.8148 0.0365 1.0000 Uiso R
H372 H 0.4558 0.3140 0.7403 0.0354 1.0000 Uiso R
H381 H 0.4196 0.3290 0.9052 0.0315 1.0000 Uiso R
H382 H 0.3139 0.3224 0.8243 0.0305 1.0000 Uiso R
H391 H 0.3684 0.3974 0.7676 0.0219 1.0000 Uiso R
H401 H 0.2142 0.3684 0.8912 0.0216 1.0000 Uiso R
H421 H 0.0418 0.3701 0.9446 0.0273 1.0000 Uiso R
H431 H -0.1207 0.4116 0.9815 0.0297 1.0000 Uiso R
H441 H -0.1208 0.4991 0.9867 0.0300 1.0000 Uiso R
H471 H -0.0551 0.5793 1.0378 0.0285 1.0000 Uiso R
H472 H -0.1269 0.5814 0.9412 0.0280 1.0000 Uiso R
H482 H -0.0895 0.6623 0.9913 0.0541 1.0000 Uiso R
H481 H 0.0521 0.6515 1.0179 0.0535 1.0000 Uiso R
H483 H -0.0156 0.6506 0.9212 0.0546 1.0000 Uiso R
H491 H 0.2560 0.1878 0.6702 0.0690 1.0000 Uiso R
H493 H 0.3358 0.2373 0.6841 0.0694 1.0000 Uiso R
H492 H 0.2456 0.2263 0.5921 0.0687 1.0000 Uiso R
H501 H 0.1696 0.2433 0.7440 0.0485 1.0000 Uiso R
H502 H 0.0787 0.2358 0.6529 0.0475 1.0000 Uiso R
H531 H -0.0156 0.2803 0.7343 0.0342 1.0000 Uiso R
H541 H -0.1476 0.3359 0.7816 0.0401 1.0000 Uiso R
H551 H -0.1255 0.4212 0.7667 0.0339 1.0000 Uiso R
H571 H -0.0201 0.4904 0.7378 0.0250 1.0000 Uiso R
H581 H 0.2089 0.5520 0.7721 0.0268 1.0000 Uiso R
H591 H 0.0063 0.5661 0.7771 0.0346 1.0000 Uiso R
H592 H -0.0239 0.5823 0.6804 0.0355 1.0000 Uiso R
H601 H 0.0131 0.6551 0.7644 0.0411 1.0000 Uiso R
H602 H 0.1438 0.6336 0.8118 0.0413 1.0000 Uiso R
H611 H 0.1721 0.6925 0.7126 0.0363 1.0000 Uiso R
H612 H 0.0817 0.6628 0.6396 0.0361 1.0000 Uiso R
H621 H 0.3138 0.6266 0.7269 0.0323 1.0000 Uiso R
H622 H 0.2767 0.6427 0.6292 0.0322 1.0000 Uiso R
H631 H 0.1370 0.5754 0.5971 0.0256 1.0000 Uiso R
H641 H 0.4138 0.5879 0.6247 0.0247 1.0000 Uiso R
H661 H 0.6071 0.5793 0.6039 0.0290 1.0000 Uiso R
H671 H 0.7707 0.5335 0.5794 0.0320 1.0000 Uiso R
H681 H 0.7581 0.4467 0.5687 0.0329 1.0000 Uiso R
H711 H 0.7494 0.3688 0.6107 0.0352 1.0000 Uiso R
H712 H 0.6854 0.3648 0.5125 0.0349 1.0000 Uiso R
H722 H 0.7200 0.2848 0.5784 0.0596 1.0000 Uiso R
H721 H 0.6302 0.2993 0.6353 0.0595 1.0000 Uiso R
H723 H 0.5808 0.2932 0.5373 0.0594 1.0000 Uiso R
H731 H -0.0841 0.2565 0.4699 0.0520 1.0000 Uiso R
H733 H 0.0564 0.2671 0.4885 0.0512 1.0000 Uiso R
H732 H -0.0226 0.2696 0.3949 0.0521 1.0000 Uiso R
H741 H -0.0455 0.3368 0.5233 0.0321 1.0000 Uiso R
H742 H -0.1287 0.3393 0.4306 0.0315 1.0000 Uiso R
H771 H -0.1253 0.4190 0.4728 0.0272 1.0000 Uiso R
H781 H -0.1220 0.5073 0.4778 0.0299 1.0000 Uiso R
H791 H 0.0436 0.5504 0.4509 0.0254 1.0000 Uiso R
H811 H 0.2331 0.5553 0.4183 0.0202 1.0000 Uiso R
H821 H 0.5036 0.5305 0.4362 0.0237 1.0000 Uiso R
H831 H 0.3877 0.6037 0.4247 0.0263 1.0000 Uiso R
H832 H 0.3473 0.5961 0.3252 0.0269 1.0000 Uiso R
H841 H 0.5094 0.6544 0.3551 0.0325 1.0000 Uiso R
H842 H 0.5914 0.6150 0.4142 0.0320 1.0000 Uiso R
H851 H 0.6470 0.6146 0.2859 0.0325 1.0000 Uiso R
H852 H 0.5103 0.6028 0.2396 0.0329 1.0000 Uiso R
H861 H 0.6661 0.5360 0.3518 0.0268 1.0000 Uiso R
H862 H 0.6291 0.5280 0.2531 0.0256 1.0000 Uiso R
H871 H 0.4216 0.5184 0.2610 0.0237 1.0000 Uiso R
H881 H 0.6452 0.4481 0.2860 0.0221 1.0000 Uiso R
H901 H 0.7464 0.3747 0.2633 0.0303 1.0000 Uiso R
H911 H 0.7688 0.2889 0.2679 0.0349 1.0000 Uiso R
H921 H 0.6412 0.2381 0.3278 0.0301 1.0000 Uiso R
H951 H 0.5533 0.2076 0.4340 0.0403 1.0000 Uiso R
H952 H 0.4638 0.2000 0.3437 0.0394 1.0000 Uiso R
H962 H 0.3805 0.1616 0.4493 0.0829 1.0000 Uiso R
H961 H 0.3896 0.2124 0.4956 0.0826 1.0000 Uiso R
H963 H 0.2975 0.2056 0.4081 0.0829 1.0000 Uiso R

loop_
_atom_site_aniso_label
_atom_site_aniso_U_11
_atom_site_aniso_U_22
_atom_site_aniso_U_33
_atom_site_aniso_U_23
_atom_site_aniso_U_13
_atom_site_aniso_U_12
Cs1 0.02345(8) 0.01745(7) 0.02355(7) -0.00328(6) 0.00842(5) -0.00212(6)
Cu1 0.01697(15) 0.01303(14) 0.02112(13) 0.00005(10) 0.00546(11) 0.00053(11)
Cu2 0.01707(14) 0.01164(14) 0.01962(13) -0.00016(10) 0.00583(11) -0.00137(11)
N1 0.0186(10) 0.0141(9) 0.0250(10) -0.0013(8) 0.0032(8) -0.0019(8)
N2 0.0194(10) 0.0144(9) 0.0207(9) 0.0018(7) 0.0033(8) -0.0006(7)
N3 0.0193(10) 0.0144(9) 0.0186(9) -0.0005(7) 0.0037(7) 0.0010(7)
N4 0.0195(10) 0.0135(9) 0.0206(9) -0.0005(7) 0.0048(8) -0.0009(7)
O1 0.0194(9) 0.0249(10) 0.0254(8) 0.0015(7) 0.0080(7) -0.0015(7)
O2 0.0195(9) 0.0169(9) 0.0242(8) -0.0010(7) 0.0082(7) 0.0015(7)
O3 0.0224(9) 0.0151(9) 0.0248(8) -0.0009(7) 0.0091(7) 0.0001(7)
O4 0.0326(10) 0.0140(8) 0.0284(9) -0.0018(7) 0.0133(8) 0.0021(7)
O5 0.0375(11) 0.0112(9) 0.0370(10) -0.0008(7) 0.0150(8) -0.0005(8)
O6 0.0266(10) 0.0129(8) 0.0274(9) -0.0003(6) 0.0130(7) -0.0045(7)
O7 0.0207(9) 0.0142(8) 0.0248(8) -0.0021(7) 0.0086(7) -0.0018(7)
O8 0.0242(10) 0.0184(9) 0.0334(10) -0.0029(7) 0.0117(8) 0.0010(7)
C1 0.0312(15) 0.0329(15) 0.0277(13) 0.0038(11) 0.0103(11) -0.0073(12)
C2 0.0221(13) 0.0294(14) 0.0217(11) 0.0035(10) 0.0065(10) -0.0033(10)
C3 0.0168(12) 0.0222(12) 0.0163(10) -0.0002(9) 0.0030(8) 0.0024(9)
C4 0.0220(12) 0.0234(13) 0.0160(10) 0.0025(9) 0.0037(9) 0.0021(10)
C5 0.0198(12) 0.0371(15) 0.0190(11) 0.0036(10) 0.0068(9) 0.0006(11)
C6 0.0250(13) 0.0302(14) 0.0246(12) 0.0051(10) 0.0087(10) 0.0136(11)
C7 0.0308(14) 0.0234(13) 0.0206(11) 0.0028(9) 0.0074(10) 0.0072(10)
C8 0.0202(12) 0.0221(13) 0.0175(10) 0.0001(9) 0.0032(9) 0.0050(9)
C9 0.0251(13) 0.0156(12) 0.0228(11) -0.0007(9) 0.0030(10) 0.0026(10)
C10 0.0223(11) 0.0160(10) 0.0234(11) 0.0006(8) 0.0047(9) -0.0023(8)
C11 0.0249(13) 0.0169(13) 0.0393(15) 0.0017(10) 0.0066(11) 0.0013(10)
C12 0.0372(15) 0.0166(12) 0.0434(16) 0.0062(11) 0.0108(12) -0.0016(11)
C13 0.0308(13) 0.0209(11) 0.0374(14) 0.0020(10) 0.0139(11) -0.0046(10)
C14 0.0276(13) 0.0204(12) 0.0297(12) 0.0030(10) 0.0106(10) -0.0017(10)
C15 0.0239(11) 0.0126(10) 0.0230(11) 0.0003(8) 0.0062(9) -0.0014(8)
C16 0.0174(11) 0.0199(12) 0.0190(10) 0.0015(9) 0.0023(8) -0.0022(9)
C17 0.0199(12) 0.0190(13) 0.0179(10) 0.0013(9) 0.0034(9) 0.0023(10)
C18 0.0188(12) 0.0265(14) 0.0223(11) -0.0002(10) 0.0060(9) 0.0007(11)
C19 0.0232(13) 0.0275(15) 0.0249(12) -0.0054(10) 0.0080(10) 0.0036(11)
C20 0.0290(14) 0.0202(13) 0.0265(12) -0.0029(9) 0.0069(10) 0.0079(11)
C21 0.0229(12) 0.0182(11) 0.0167(9) -0.0005(9) 0.0033(8) -0.0001(10)
C22 0.0200(12) 0.0191(12) 0.0139(9) -0.0008(8) 0.0040(8) 0.0031(9)
C23 0.0408(16) 0.0154(12) 0.0333(14) -0.0005(10) 0.0158(12) 0.0030(11)
C24 0.0467(18) 0.0172(12) 0.0531(18) -0.0035(12) 0.0174(15) -0.0047(12)
C25 0.193(7) 0.0147(17) 0.177(6) -0.012(2) 0.155(6) -0.010(3)
C26 0.092(3) 0.0119(13) 0.056(2) -0.0024(12) 0.048(2) -0.0063(15)
C27 0.0206(11) 0.0185(12) 0.0157(9) -0.0002(8) 0.0021(8) -0.0021(9)
C28 0.0266(12) 0.0141(11) 0.0203(11) 0.0028(8) 0.0022(9) -0.0034(9)
C29 0.0351(14) 0.0184(12) 0.0238(12) 0.0010(9) 0.0042(10) -0.0043(11)
C30 0.0294(14) 0.0274(14) 0.0279(13) 0.0025(10) 0.0068(11) -0.0140(11)
C31 0.0240(12) 0.0270(14) 0.0212(11) -0.0003(9) 0.0078(9) -0.0068(10)
C32 0.0219(12) 0.0166(11) 0.0161(10) 0.0022(8) 0.0030(9) -0.0055(9)
C33 0.0183(11) 0.0216(12) 0.0182(10) -0.0003(9) 0.0055(9) -0.0011(9)
C34 0.0218(11) 0.0128(10) 0.0217(11) 0.0010(8) 0.0047(9) 0.0028(8)
C35 0.0265(14) 0.0169(12) 0.0374(14) -0.0029(10) 0.0133(11) 0.0006(10)
C36 0.0293(14) 0.0175(12) 0.0528(16) -0.0015(12) 0.0145(12) 0.0050(10)
C37 0.0305(13) 0.0155(11) 0.0422(15) -0.0059(10) 0.0127(11) 0.0008(9)
C38 0.0220(11) 0.0139(10) 0.0351(12) 0.0004(10) 0.0064(9) -0.0004(9)
C39 0.0180(10) 0.0136(10) 0.0202(10) -0.0017(8) 0.0041(8) 0.0007(8)
C40 0.0196(12) 0.0157(11) 0.0193(11) -0.0008(9) 0.0027(9) -0.0022(9)
C41 0.0204(12) 0.0166(12) 0.0192(11) -0.0004(9) 0.0055(9) -0.0032(10)
C42 0.0278(14) 0.0168(12) 0.0177(11) 0.0005(9) 0.0069(10) -0.0068(10)
C43 0.0229(13) 0.0234(14) 0.0279(12) -0.0008(10) 0.0109(10) -0.0080(11)
C44 0.0202(13) 0.0309(15) 0.0241(12) -0.0014(10) 0.0092(10) -0.0023(11)
C45 0.0190(12) 0.0180(12) 0.0218(11) -0.0018(9) 0.0060(9) 0.0007(9)
C46 0.0199(12) 0.0181(12) 0.0155(10) 0.0002(8) 0.0054(9) -0.0032(10)
C47 0.0214(12) 0.0236(12) 0.0245(11) -0.0039(10) 0.0067(9) 0.0040(11)
C48 0.0340(15) 0.0259(15) 0.0465(17) -0.0052(12) 0.0125(13) 0.0061(12)
Cs2 0.02514(8) 0.01611(7) 0.02603(7) 0.00204(6) 0.00806(6) 0.00031(6)
Cu3 0.01843(15) 0.01256(14) 0.01898(13) 0.00090(10) 0.00618(11) -0.00099(11)
Cu4 0.01794(15) 0.01153(14) 0.02139(13) 0.00074(10) 0.00788(11) 0.00108(11)
N5 0.0213(10) 0.0171(10) 0.0199(9) 0.0005(7) 0.0052(8) 0.0005(8)
N6 0.0240(11) 0.0152(9) 0.0179(9) 0.0007(7) 0.0046(8) -0.0005(8)
N7 0.0212(10) 0.0136(9) 0.0185(9) 0.0010(7) 0.0066(8) -0.0019(7)
N8 0.0209(10) 0.0136(9) 0.0178(9) 0.0009(7) 0.0049(7) 0.0001(7)
O9 0.0316(10) 0.0118(8) 0.0343(10) 0.0024(7) 0.0089(8) -0.0029(7)
O10 0.0223(9) 0.0163(9) 0.0218(8) 0.0012(6) 0.0083(7) -0.0042(7)
O11 0.0200(9) 0.0164(9) 0.0278(9) -0.0006(7) 0.0093(7) -0.0008(7)
O12 0.0249(10) 0.0216(9) 0.0316(9) -0.0037(7) 0.0111(8) 0.0048(8)
O13 0.0239(10) 0.0138(8) 0.0345(9) -0.0001(7) 0.0135(7) -0.0033(7)
O14 0.0198(9) 0.0129(8) 0.0308(9) -0.0009(7) 0.0111(7) 0.0014(7)
O15 0.0219(9) 0.0145(9) 0.0262(8) 0.0017(6) 0.0102(7) 0.0025(7)
O16 0.0334(10) 0.0115(9) 0.0330(10) 0.0030(7) 0.0117(8) 0.0046(7)
C49 0.0472(19) 0.0204(14) 0.067(2) 0.0018(14) 0.0112(17) 0.0015(13)
C50 0.0450(17) 0.0134(12) 0.0532(18) 0.0084(12) 0.0107(14) -0.0050(11)
C51 0.0204(12) 0.0186(12) 0.0151(10) 0.0016(8) 0.0002(9) -0.0028(10)
C52 0.0265(12) 0.0199(12) 0.0192(10) 0.0026(10) 0.0028(9) -0.0046(11)
C53 0.0316(15) 0.0242(14) 0.0282(13) 0.0041(10) 0.0056(11) -0.0101(11)
C54 0.0297(15) 0.043(2) 0.0278(13) 0.0010(12) 0.0124(11) -0.0153(13)
C55 0.0239(14) 0.0353(16) 0.0230(12) -0.0008(11) 0.0086(10) -0.0037(12)
C56 0.0168(12) 0.0243(14) 0.0200(11) 0.0018(9) 0.0036(9) -0.0036(10)
C57 0.0223(12) 0.0257(13) 0.0177(10) 0.0006(9) 0.0067(9) 0.0022(10)
C58 0.0245(11) 0.0151(10) 0.0209(11) -0.0012(8) 0.0056(9) 0.0010(9)
C59 0.0299(13) 0.0207(13) 0.0347(13) -0.0024(11) 0.0145(11) 0.0025(11)
C60 0.0400(15) 0.0202(12) 0.0348(14) -0.0037(10) 0.0133(12) 0.0057(11)
C61 0.0346(14) 0.0163(11) 0.0357(14) -0.0020(10) 0.0082(11) 0.0026(10)
C62 0.0316(14) 0.0146(12) 0.0265(12) -0.0006(9) 0.0054(10) 0.0002(10)
C63 0.0243(11) 0.0154(10) 0.0202(10) 0.0000(8) 0.0050(9) 0.0022(8)
C64 0.0268(13) 0.0161(12) 0.0169(10) -0.0001(8) 0.0040(9) -0.0022(10)
C65 0.0221(12) 0.0209(12) 0.0158(10) 0.0002(8) 0.0052(9) -0.0024(10)
C66 0.0281(13) 0.0259(13) 0.0192(11) -0.0015(9) 0.0051(10) -0.0095(10)
C67 0.0212(12) 0.0357(15) 0.0243(12) -0.0031(10) 0.0075(10) -0.0077(11)
C68 0.0209(13) 0.0343(15) 0.0238(12) -0.0039(10) 0.0070(10) -0.0031(11)
C69 0.0236(13) 0.0223(13) 0.0194(11) -0.0023(9) 0.0067(9) 0.0001(10)
C70 0.0211(12) 0.0223(12) 0.0158(10) -0.0011(9) 0.0056(9) -0.0032(10)
C71 0.0217(13) 0.0332(15) 0.0308(13) -0.0103(11) 0.0059(10) 0.0064(11)
C72 0.0378(17) 0.0270(15) 0.0449(17) -0.0071(12) 0.0070(13) 0.0109(13)
C73 0.0350(15) 0.0205(13) 0.0449(16) 0.0053(11) 0.0076(13) -0.0089(11)
C74 0.0254(13) 0.0242(13) 0.0248(11) 0.0010(10) 0.0074(9) -0.0082(11)
C75 0.0169(11) 0.0171(12) 0.0162(10) 0.0011(8) 0.0047(8) 0.0006(9)
C76 0.0219(13) 0.0162(12) 0.0186(10) -0.0003(8) 0.0042(9) -0.0003(9)
C77 0.0204(12) 0.0189(12) 0.0260(12) 0.0018(9) 0.0096(9) -0.0016(10)
C78 0.0234(13) 0.0249(14) 0.0268(12) -0.0037(10) 0.0088(10) 0.0029(11)
C79 0.0220(13) 0.0184(12) 0.0231(11) -0.0013(9) 0.0064(10) 0.0030(10)
C80 0.0181(12) 0.0167(12) 0.0157(10) 0.0011(9) 0.0032(9) 0.0020(10)
C81 0.0219(12) 0.0118(10) 0.0167(10) 0.0003(8) 0.0036(8) 0.0028(9)
C82 0.0184(10) 0.0148(10) 0.0209(10) 0.0008(8) 0.0048(8) -0.0007(8)
C83 0.0233(11) 0.0130(11) 0.0272(11) -0.0024(9) 0.0080(9) -0.0026(9)
C84 0.0270(12) 0.0178(11) 0.0294(12) -0.0027(9) 0.0077(10) -0.0047(9)
C85 0.0277(13) 0.0202(12) 0.0283(12) 0.0018(9) 0.0095(10) -0.0054(9)
C86 0.0189(11) 0.0184(12) 0.0260(11) 0.0006(9) 0.0102(9) -0.0017(9)
C87 0.0202(11) 0.0147(10) 0.0173(10) 0.0012(8) 0.0048(8) -0.0013(8)
C88 0.0185(11) 0.0211(12) 0.0164(10) -0.0002(8) 0.0057(8) -0.0020(9)
C89 0.0190(12) 0.0215(12) 0.0173(10) 0.0000(9) 0.0035(9) 0.0022(9)
C90 0.0208(12) 0.0278(13) 0.0222(11) -0.0007(9) 0.0065(9) 0.0005(10)
C91 0.0264(13) 0.0320(15) 0.0257(13) -0.0027(10) 0.0097(10) 0.0105(11)
C92 0.0297(14) 0.0205(13) 0.0275(12) -0.0018(10) 0.0068(10) 0.0120(11)
C93 0.0250(12) 0.0192(12) 0.0202(11) 0.0026(9) 0.0049(9) 0.0021(10)
C94 0.0209(12) 0.0160(12) 0.0162(10) -0.0013(8) 0.0036(8) 0.0053(9)
C95 0.0545(18) 0.0112(12) 0.0296(13) 0.0020(10) 0.0142(12) 0.0060(11)
C96 0.097(3) 0.0126(13) 0.0512(19) 0.0034(12) 0.040(2) 0.0000(15)
Cu5 0.0525(2) 0.02483(18) 0.0457(2) 0.00854(15) 0.00820(18) -0.01000(17)
Cl1 0.0750(7) 0.0531(6) 0.1120(9) 0.0401(6) 0.0531(7) 0.0107(5)
Cl2 0.0390(4) 0.0439(4) 0.0552(5) 0.0154(4) -0.0034(4) -0.0113(3)
Cu6 0.03252(17) 0.01880(15) 0.03188(17) -0.00075(12) 0.00470(13) 0.00529(13)
Cl3 0.0418(4) 0.0316(3) 0.0382(4) -0.0058(3) 0.0180(3) 0.0010(3)
Cl4 0.0302(3) 0.0292(3) 0.0634(5) 0.0015(3) 0.0090(3) 0.0044(3)

loop_
_atom_type_symbol
_atom_type_scat_dispersion_real
_atom_type_scat_dispersion_imag
_atom_type_scat_Cromer_Mann_a1
_atom_type_scat_Cromer_Mann_b1
_atom_type_scat_Cromer_Mann_a2
_atom_type_scat_Cromer_Mann_b2
_atom_type_scat_Cromer_Mann_a3
_atom_type_scat_Cromer_Mann_b3
_atom_type_scat_Cromer_Mann_a4
_atom_type_scat_Cromer_Mann_b4
_atom_type_scat_Cromer_Mann_c
_atom_type_scat_source
C 0.0033 0.0016 2.3100 20.8439 1.0200 10.2075 1.5886 0.5687 0.8650 51.6512 0.2156 'International Tables Vol C 4.2.6.8 and 6.1.1.4'
H 0.0000 0.0000 0.4930 10.5109 0.3229 26.1257 0.1402 3.1424 0.0408 57.7998 0.0030 'International Tables Vol C 4.2.6.8 and 6.1.1.4'
N 0.0061 0.0033 12.2126 0.0057 3.1322 9.8933 2.0125 28.9975 1.1663 0.5826 -11.5290 'International Tables Vol C 4.2.6.8 and 6.1.1.4'
O 0.0106 0.0060 3.0485 13.2771 2.2868 5.7011 1.5463 0.3239 0.8670 32.9089 0.2508 'International Tables Vol C 4.2.6.8 and 6.1.1.4'
Cl 0.1484 0.1585 11.4604 0.0104 7.1964 1.1662 6.2556 18.5194 1.6455 47.7784 -9.5574 'International Tables Vol C 4.2.6.8 and 6.1.1.4'
Cu 0.3201 1.2651 13.3380 3.5828 7.1676 0.2470 5.6158 11.3966 1.6735 64.8126 1.1910 'International Tables Vol C 4.2.6.8 and 6.1.1.4'
Cs -0.3680 2.1192 20.3892 3.5690 19.1062 0.3107 10.6620 24.3879 1.4953 213.9040 3.3352 'International Tables Vol C 4.2.6.8 and 6.1.1.4'

loop_
_geom_angle_atom_site_label_1
_geom_angle_atom_site_label_2
_geom_angle_atom_site_label_3
_geom_angle
_geom_angle_publ_flag
Cu2 Cs1 O7 28.95(4) yes
Cu2 Cs1 O6 29.93(3) yes
O7 Cs1 O6 51.30(5) yes
Cu2 Cs1 O5 73.89(3) yes
O7 Cs1 O5 87.97(5) yes
O6 Cs1 O5 44.25(5) yes
Cu2 Cs1 O8 79.42(3) yes
O7 Cs1 O8 50.71(5) yes
O6 Cs1 O8 93.49(5) yes
O5 Cs1 O8 105.54(5) yes
Cu2 Cs1 O4 149.33(4) yes
O7 Cs1 O4 123.52(5) yes
O6 Cs1 O4 169.49(5) yes
O5 Cs1 O4 132.24(5) yes
O8 Cs1 O4 77.77(5) yes
Cu2 Cs1 O3 102.47(3) yes
O7 Cs1 O3 86.55(5) yes
O6 Cs1 O3 132.38(5) yes
O5 Cs1 O3 173.70(5) yes
O8 Cs1 O3 68.50(5) yes
Cu2 Cs1 O2 64.89(3) yes
O7 Cs1 O2 70.09(5) yes
O6 Cs1 O2 89.47(5) yes
O5 Cs1 O2 129.17(5) yes
O8 Cs1 O2 95.09(5) yes
Cu2 Cs1 O1 62.53(3) yes
O7 Cs1 O1 88.14(5) yes
O6 Cs1 O1 64.85(5) yes
O5 Cs1 O1 85.79(5) yes
O8 Cs1 O1 135.70(5) yes
Cu2 Cs1 Cu1 78.384(8) yes
O7 Cs1 Cu1 69.97(4) yes
O6 Cs1 Cu1 107.57(3) yes
O5 Cs1 Cu1 151.65(3) yes
O8 Cs1 Cu1 74.57(4) yes
O4 Cs1 O3 49.77(5) yes
O4 Cs1 O2 97.03(5) yes
O3 Cs1 O2 51.31(5) yes
O4 Cs1 O1 125.57(5) yes
O3 Cs1 O1 97.14(5) yes
O2 Cs1 O1 49.66(5) yes
O4 Cs1 Cu1 75.98(3) yes
O3 Cs1 Cu1 26.56(3) yes
O2 Cs1 Cu1 26.86(3) yes
O1 Cs1 Cu1 76.20(4) yes
N1 Cu1 N2 83.68(9) yes
N1 Cu1 O2 93.85(9) yes
N2 Cu1 O2 174.49(8) yes
N1 Cu1 O3 170.00(8) yes
N2 Cu1 O3 94.44(8) yes
O2 Cu1 O3 88.83(8) yes
N1 Cu1 Cs1 139.12(6) yes
N2 Cu1 Cs1 134.36(6) yes
O2 Cu1 Cs1 46.77(6) yes
O3 Cu1 Cs1 46.41(5) yes
Cs1 Cu2 N3 131.85(6) yes
Cs1 Cu2 N4 127.24(6) yes
N3 Cu2 N4 85.32(9) yes
Cs1 Cu2 O6 55.31(5) yes
N3 Cu2 O6 93.26(8) yes
N4 Cu2 O6 177.30(8) yes
Cs1 Cu2 O7 48.10(5) yes
N3 Cu2 O7 178.78(8) yes
N4 Cu2 O7 93.91(8) yes
O6 Cu2 O7 87.55(8) yes
Cu1 N1 C9 125.63(19) yes
Cu1 N1 C10 112.12(15) yes
C9 N1 C10 122.2(2) yes
Cu1 N2 C15 112.82(15) yes
Cu1 N2 C16 124.91(18) yes
C15 N2 C16 122.1(2) yes
Cu2 N3 C33 125.94(18) yes
Cu2 N3 C34 110.97(15) yes
C33 N3 C34 123.1(2) yes
Cu2 N4 C39 111.98(14) yes
Cu2 N4 C40 125.73(18) yes
C39 N4 C40 122.3(2) yes
C2 O1 C4 116.3(2) yes
C2 O1 Cs1 116.10(16) yes
C4 O1 Cs1 123.07(16) yes
Cu1 O2 C3 126.20(17) yes
Cu1 O2 Cs1 106.37(7) yes
C3 O2 Cs1 125.77(16) yes
Cu1 O3 C22 125.94(17) yes
Cu1 O3 Cs1 107.03(7) yes
C22 O3 Cs1 124.80(15) yes
C21 O4 C23 116.2(2) yes
C21 O4 Cs1 122.05(14) yes
C23 O4 Cs1 119.78(15) yes
C26 O5 C28 118.2(2) yes
C26 O5 Cs1 118.65(16) yes
C28 O5 Cs1 116.02(14) yes
Cu2 O6 C27 126.57(17) yes
Cu2 O6 Cs1 94.76(6) yes
C27 O6 Cs1 131.76(15) yes
Cs1 O7 Cu2 102.95(7) yes
Cs1 O7 C46 112.21(14) yes
Cu2 O7 C46 126.83(17) yes
C45 O8 C47 116.8(2) yes
C45 O8 Cs1 105.79(15) yes
C47 O8 Cs1 119.56(15) yes
C2 C1 H11 109.7 no
C2 C1 H13 107.0 no
H11 C1 H13 109.1 no
C2 C1 H12 109.6 no
H11 C1 H12 111.0 no
H13 C1 H12 110.3 no
C1 C2 O1 108.2(2) yes
C1 C2 H21 108.6 no
O1 C2 H21 110.8 no
C1 C2 H22 110.6 no
O1 C2 H22 110.0 no
H21 C2 H22 108.6 no
O2 C3 C4 118.8(2) yes
O2 C3 C8 124.6(2) yes
C4 C3 C8 116.6(2) yes
C3 C4 O1 114.5(2) yes
C3 C4 C5 121.4(3) yes
O1 C4 C5 124.1(3) yes
C4 C5 C6 120.7(3) yes
C4 C5 H51 121.4 no
C6 C5 H51 117.9 no
C5 C6 C7 119.3(3) yes
C5 C6 H61 120.0 no
C7 C6 H61 120.7 no
C6 C7 C8 121.6(3) yes
C6 C7 H71 120.9 no
C8 C7 H71 117.5 no
C3 C8 C7 120.2(2) yes
C3 C8 C9 123.1(2) yes
C7 C8 C9 116.1(3) yes
C8 C9 N1 125.6(2) yes
C8 C9 H91 117.2 no
N1 C9 H91 117.2 no
N1 C10 C11 116.5(2) yes
N1 C10 C15 106.21(18) yes
C11 C10 C15 112.1(2) yes
N1 C10 H101 104.5 no
C11 C10 H101 107.9 no
C15 C10 H101 109.3 no
C10 C11 C12 108.6(2) yes
C10 C11 H111 107.8 no
C12 C11 H111 108.6 no
C10 C11 H112 108.6 no
C12 C11 H112 111.1 no
H111 C11 H112 112.1 no
C11 C12 C13 111.4(2) yes
C11 C12 H121 107.6 no
C13 C12 H121 108.2 no
C11 C12 H122 110.0 no
C13 C12 H122 110.9 no
H121 C12 H122 108.5 no
C12 C13 C14 111.6(2) yes
C12 C13 H131 110.0 no
C14 C13 H131 108.5 no
C12 C13 H132 107.9 no
C14 C13 H132 108.8 no
H131 C13 H132 110.0 no
C13 C14 C15 109.5(2) yes
C13 C14 H141 109.2 no
C15 C14 H141 109.6 no
C13 C14 H142 110.0 no
C15 C14 H142 110.1 no
H141 C14 H142 108.4 no
C14 C15 C10 110.88(19) yes
C14 C15 N2 116.3(2) yes
C10 C15 N2 105.43(18) yes
C14 C15 H151 109.3 no
C10 C15 H151 107.2 no
N2 C15 H151 107.3 no
N2 C16 C17 126.1(2) yes
N2 C16 H161 118.3 no
C17 C16 H161 115.6 no
C16 C17 C18 116.3(2) yes
C16 C17 C22 122.7(2) yes
C18 C17 C22 121.0(2) yes
C17 C18 C19 120.8(3) yes
C17 C18 H181 120.2 no
C19 C18 H181 119.0 no
C18 C19 C20 119.2(3) yes
C18 C19 H191 120.5 no
C20 C19 H191 120.3 no
C19 C20 C21 121.2(3) yes
C19 C20 H201 120.7 no
C21 C20 H201 118.1 no
O4 C21 C20 123.9(3) yes
O4 C21 C22 114.4(2) yes
C20 C21 C22 121.7(2) yes
C21 C22 C17 116.0(2) yes
C21 C22 O3 118.9(2) yes
C17 C22 O3 125.1(2) yes
O4 C23 C24 107.5(2) yes
O4 C23 H231 110.1 no
C24 C23 H231 110.9 no
O4 C23 H232 109.5 no
C24 C23 H232 110.0 no
H231 C23 H232 108.9 no
C23 C24 H242 108.6 no
C23 C24 H241 108.9 no
H242 C24 H241 109.2 no
C23 C24 H243 110.4 no
H242 C24 H243 110.4 no
H241 C24 H243 109.3 no
C26 C25 H251 110.6 no
C26 C25 H253 108.6 no
H251 C25 H253 108.9 no
C26 C25 H252 109.0 no
H251 C25 H252 108.8 no
H253 C25 H252 110.9 no
C25 C26 O5 105.9(3) yes
C25 C26 H261 110.0 no
O5 C26 H261 111.0 no
C25 C26 H262 109.8 no
O5 C26 H262 108.3 no
H261 C26 H262 111.7 no
O6 C27 C28 117.5(2) yes
O6 C27 C32 125.3(2) yes
C28 C27 C32 117.2(2) yes
C27 C28 O5 113.2(2) yes
C27 C28 C29 121.0(2) yes
O5 C28 C29 125.8(2) yes
C28 C29 C30 120.9(3) yes
C28 C29 H291 119.3 no
C30 C29 H291 119.9 no
C29 C30 C31 119.8(3) yes
C29 C30 H301 120.2 no
C31 C30 H301 120.1 no
C30 C31 C32 120.8(3) yes
C30 C31 H311 119.6 no
C32 C31 H311 119.7 no
C27 C32 C31 120.4(2) yes
C27 C32 C33 122.0(2) yes
C31 C32 C33 117.5(2) yes
C32 C33 N3 125.3(2) yes
C32 C33 H331 115.7 no
N3 C33 H331 119.1 no
N3 C34 C35 116.6(2) yes
N3 C34 C39 107.22(18) yes
C35 C34 C39 111.5(2) yes
N3 C34 H341 104.9 no
C35 C34 H341 108.0 no
C39 C34 H341 108.2 no
C34 C35 C36 108.5(2) yes
C34 C35 H351 109.6 no
C36 C35 H351 109.3 no
C34 C35 H352 110.7 no
C36 C35 H352 109.0 no
H351 C35 H352 109.7 no
C35 C36 C37 112.0(2) yes
C35 C36 H361 109.4 no
C37 C36 H361 108.7 no
C35 C36 H362 106.7 no
C37 C36 H362 110.8 no
H361 C36 H362 109.2 no
C36 C37 C38 111.6(2) yes
C36 C37 H371 110.4 no
C38 C37 H371 107.8 no
C36 C37 H372 108.4 no
C38 C37 H372 108.1 no
H371 C37 H372 110.5 no
C37 C38 C39 108.9(2) yes
C37 C38 H381 110.2 no
C39 C38 H381 109.5 no
C37 C38 H382 110.3 no
C39 C38 H382 108.8 no
H381 C38 H382 109.2 no
C34 C39 C38 111.51(18) yes
C34 C39 N4 106.39(17) yes
C38 C39 N4 115.42(19) yes
C34 C39 H391 108.2 no
C38 C39 H391 109.0 no
N4 C39 H391 106.0 no
N4 C40 C41 125.0(2) yes
N4 C40 H401 119.1 no
C41 C40 H401 115.9 no
C40 C41 C42 117.0(2) yes
C40 C41 C46 122.7(2) yes
C42 C41 C46 120.0(2) yes
C41 C42 C43 121.3(3) yes
C41 C42 H421 118.8 no
C43 C42 H421 119.9 no
C42 C43 C44 119.2(2) yes
C42 C43 H431 121.7 no
C44 C43 H431 119.1 no
C43 C44 C45 121.0(3) yes
C43 C44 H441 118.9 no
C45 C44 H441 120.1 no
O8 C45 C44 125.1(2) yes
O8 C45 C46 113.8(2) yes
C44 C45 C46 121.2(3) yes
C45 C46 C41 117.3(2) yes
C45 C46 O7 117.9(2) yes
C41 C46 O7 124.8(2) yes
O8 C47 C48 107.6(2) yes
O8 C47 H471 110.8 no
C48 C47 H471 109.7 no
O8 C47 H472 109.9 no
C48 C47 H472 108.6 no
H471 C47 H472 110.1 no
C47 C48 H482 108.1 no
C47 C48 H481 109.1 no
H482 C48 H481 110.3 no
C47 C48 H483 106.1 no
H482 C48 H483 112.0 no
H481 C48 H483 111.1 no
Cu4 Cs2 O14 29.47(4) yes
Cu4 Cs2 O15 29.95(3) yes
O14 Cs2 O15 51.82(5) yes
Cu4 Cs2 O16 74.34(3) yes
O14 Cs2 O16 88.85(5) yes
O15 Cs2 O16 44.66(5) yes
Cu4 Cs2 O13 79.45(3) yes
O14 Cs2 O13 50.17(5) yes
O15 Cs2 O13 94.04(5) yes
O16 Cs2 O13 106.95(5) yes
Cu4 Cs2 O12 65.92(4) yes
O14 Cs2 O12 92.80(5) yes
O15 Cs2 O12 65.44(5) yes
O16 Cs2 O12 82.70(5) yes
O13 Cs2 O12 140.24(5) yes
Cu4 Cs2 O9 147.59(4) yes
O14 Cs2 O9 121.42(5) yes
O15 Cs2 O9 169.17(5) yes
O16 Cs2 O9 133.39(5) yes
O13 Cs2 O9 76.18(5) yes
Cu4 Cs2 O11 65.65(3) yes
O14 Cs2 O11 73.00(5) yes
O15 Cs2 O11 88.83(5) yes
O16 Cs2 O11 127.06(5) yes
O13 Cs2 O11 98.48(5) yes
Cu4 Cs2 O10 101.21(3) yes
O14 Cs2 O10 86.11(5) yes
O15 Cs2 O10 131.05(5) yes
O16 Cs2 O10 174.96(5) yes
O13 Cs2 O10 69.54(5) yes
Cu4 Cs2 Cu3 77.790(8) yes
O14 Cs2 Cu3 71.27(4) yes
O15 Cs2 Cu3 106.44(3) yes
O16 Cs2 Cu3 150.28(3) yes
O13 Cs2 Cu3 77.49(3) yes
O12 Cs2 O9 125.20(5) yes
O12 Cs2 O11 50.33(5) yes
O9 Cs2 O11 97.13(5) yes
O12 Cs2 O10 97.73(5) yes
O9 Cs2 O10 50.10(5) yes
O11 Cs2 O10 51.35(5) yes
O12 Cs2 Cu3 76.65(4) yes
O9 Cs2 Cu3 76.33(4) yes
O11 Cs2 Cu3 26.66(3) yes
O10 Cs2 Cu3 26.68(3) yes
N5 Cu3 N6 83.93(9) yes
N5 Cu3 O10 94.20(8) yes
N6 Cu3 O10 176.39(9) yes
N5 Cu3 O11 169.76(8) yes
N6 Cu3 O11 93.81(9) yes
O10 Cu3 O11 88.57(8) yes
N5 Cu3 Cs2 139.49(7) yes
N6 Cu3 Cs2 134.55(6) yes
O10 Cu3 Cs2 46.57(5) yes
O11 Cu3 Cs2 46.09(6) yes
Cs2 Cu4 N7 119.03(6) yes
Cs2 Cu4 N8 140.52(6) yes
N7 Cu4 N8 85.69(9) yes
Cs2 Cu4 O14 49.33(6) yes
N7 Cu4 O14 94.31(8) yes
N8 Cu4 O14 167.41(8) yes
Cs2 Cu4 O15 55.43(5) yes
N7 Cu4 O15 168.12(8) yes
N8 Cu4 O15 93.89(8) yes
O14 Cu4 O15 88.67(8) yes
Cu3 N5 C57 125.23(19) yes
Cu3 N5 C58 112.70(15) yes
C57 N5 C58 121.9(2) yes
Cu3 N6 C63 112.65(15) yes
Cu3 N6 C64 125.45(19) yes
C63 N6 C64 121.8(2) yes
Cu4 N7 C81 126.11(17) yes
Cu4 N7 C82 110.64(15) yes
C81 N7 C82 123.2(2) yes
Cu4 N8 C87 111.02(14) yes
Cu4 N8 C88 125.96(18) yes
C87 N8 C88 123.0(2) yes
C50 O9 C52 115.4(2) yes
C50 O9 Cs2 119.26(17) yes
C52 O9 Cs2 124.46(15) yes
Cu3 O10 C51 126.14(17) yes
Cu3 O10 Cs2 106.75(7) yes
C51 O10 Cs2 126.62(16) yes
Cu3 O11 C70 126.48(17) yes
Cu3 O11 Cs2 107.25(7) yes
C70 O11 Cs2 124.51(15) yes
C69 O12 C71 116.7(2) yes
C69 O12 Cs2 122.57(16) yes
C71 O12 Cs2 115.69(16) yes
C74 O13 C76 117.2(2) yes
C74 O13 Cs2 115.95(15) yes
C76 O13 Cs2 103.61(14) yes
Cs2 O14 Cu4 101.20(7) yes
Cs2 O14 C75 109.60(14) yes
Cu4 O14 C75 126.67(17) yes
Cu4 O15 C94 126.61(16) yes
Cu4 O15 Cs2 94.62(6) yes
C94 O15 Cs2 133.98(15) yes
C93 O16 C95 117.3(2) yes
C93 O16 Cs2 117.61(15) yes
C95 O16 Cs2 119.70(15) yes
C50 C49 H491 108.1 no
C50 C49 H493 109.4 no
H491 C49 H493 108.2 no
C50 C49 H492 110.4 no
H491 C49 H492 109.9 no
H493 C49 H492 110.8 no
C49 C50 O9 107.8(3) yes
C49 C50 H501 107.7 no
O9 C50 H501 112.3 no
C49 C50 H502 109.8 no
O9 C50 H502 108.4 no
H501 C50 H502 110.8 no
O10 C51 C52 118.8(2) yes
O10 C51 C56 125.0(2) yes
C52 C51 C56 116.2(2) yes
C51 C52 O9 114.6(2) yes
C51 C52 C53 121.4(3) yes
O9 C52 C53 124.0(3) yes
C52 C53 C54 120.8(3) yes
C52 C53 H531 118.4 no
C54 C53 H531 120.8 no
C53 C54 C55 119.6(3) yes
C53 C54 H541 120.3 no
C55 C54 H541 120.1 no
C54 C55 C56 121.2(3) yes
C54 C55 H551 119.2 no
C56 C55 H551 119.7 no
C51 C56 C55 120.8(3) yes
C51 C56 C57 122.5(2) yes
C55 C56 C57 116.2(2) yes
C56 C57 N5 126.3(2) yes
C56 C57 H571 116.0 no
N5 C57 H571 117.7 no
N5 C58 C59 116.8(2) yes
N5 C58 C63 107.26(18) yes
C59 C58 C63 111.6(2) yes
N5 C58 H581 107.1 no
C59 C58 H581 106.1 no
C63 C58 H581 107.6 no
C58 C59 C60 107.9(2) yes
C58 C59 H591 109.5 no
C60 C59 H591 109.5 no
C58 C59 H592 108.9 no
C60 C59 H592 110.0 no
H591 C59 H592 111.0 no
C59 C60 C61 111.9(2) yes
C59 C60 H601 108.2 no
C61 C60 H601 109.7 no
C59 C60 H602 109.2 no
C61 C60 H602 108.2 no
H601 C60 H602 109.6 no
C60 C61 C62 112.3(2) yes
C60 C61 H611 109.3 no
C62 C61 H611 109.2 no
C60 C61 H612 109.8 no
C62 C61 H612 107.2 no
H611 C61 H612 109.0 no
C61 C62 C63 109.5(2) yes
C61 C62 H621 109.2 no
C63 C62 H621 109.9 no
C61 C62 H622 109.8 no
C63 C62 H622 108.9 no
H621 C62 H622 109.7 no
C62 C63 C58 110.54(19) yes
C62 C63 N6 116.1(2) yes
C58 C63 N6 106.03(18) yes
C62 C63 H631 109.3 no
C58 C63 H631 107.7 no
N6 C63 H631 106.8 no
N6 C64 C65 125.9(2) yes
N6 C64 H641 117.8 no
C65 C64 H641 116.3 no
C64 C65 C66 116.4(3) yes
C64 C65 C70 122.8(2) yes
C66 C65 C70 120.8(3) yes
C65 C66 C67 121.5(3) yes
C65 C66 H661 118.8 no
C67 C66 H661 119.7 no
C66 C67 C68 119.1(3) yes
C66 C67 H671 121.9 no
C68 C67 H671 118.9 no
C67 C68 C69 121.1(3) yes
C67 C68 H681 118.4 no
C69 C68 H681 120.4 no
C68 C69 O12 124.3(3) yes
C68 C69 C70 121.2(3) yes
O12 C69 C70 114.5(2) yes
C69 C70 C65 116.3(2) yes
C69 C70 O11 118.9(3) yes
C65 C70 O11 124.8(2) yes
O12 C71 C72 108.5(3) yes
O12 C71 H711 109.5 no
C72 C71 H711 108.3 no
O12 C71 H712 111.7 no
C72 C71 H712 109.2 no
H711 C71 H712 109.7 no
C71 C72 H722 110.1 no
C71 C72 H721 109.8 no
H722 C72 H721 108.8 no
C71 C72 H723 110.4 no
H722 C72 H723 109.4 no
H721 C72 H723 108.3 no
C74 C73 H731 107.4 no
C74 C73 H733 109.7 no
H731 C73 H733 111.2 no
C74 C73 H732 108.1 no
H731 C73 H732 110.0 no
H733 C73 H732 110.4 no
C73 C74 O13 107.1(2) yes
C73 C74 H741 108.7 no
O13 C74 H741 110.7 no
C73 C74 H742 110.3 no
O13 C74 H742 110.3 no
H741 C74 H742 109.7 no
O14 C75 C76 117.9(2) yes
O14 C75 C80 124.9(2) yes
C76 C75 C80 117.2(2) yes
C75 C76 O13 114.0(2) yes
C75 C76 C77 121.6(2) yes
O13 C76 C77 124.4(2) yes
C76 C77 C78 120.2(2) yes
C76 C77 H771 120.3 no
C78 C77 H771 119.4 no
C77 C78 C79 119.8(3) yes
C77 C78 H781 120.4 no
C79 C78 H781 119.8 no
C78 C79 C80 121.1(3) yes
C78 C79 H791 120.8 no
C80 C79 H791 118.1 no
C75 C80 C79 120.0(2) yes
C75 C80 C81 122.7(2) yes
C79 C80 C81 117.3(2) yes
C80 C81 N7 125.2(2) yes
C80 C81 H811 117.0 no
N7 C81 H811 117.8 no
N7 C82 C83 116.11(19) yes
N7 C82 C87 106.47(18) yes
C83 C82 C87 111.68(18) yes
N7 C82 H821 106.8 no
C83 C82 H821 108.4 no
C87 C82 H821 106.9 no
C82 C83 C84 109.4(2) yes
C82 C83 H831 108.4 no
C84 C83 H831 110.8 no
C82 C83 H832 108.5 no
C84 C83 H832 110.0 no
H831 C83 H832 109.7 no
C83 C84 C85 111.6(2) yes
C83 C84 H841 109.4 no
C85 C84 H841 110.1 no
C83 C84 H842 109.7 no
C85 C84 H842 107.9 no
H841 C84 H842 108.1 no
C84 C85 C86 111.4(2) yes
C84 C85 H851 109.9 no
C86 C85 H851 108.1 no
C84 C85 H852 107.6 no
C86 C85 H852 109.6 no
H851 C85 H852 110.2 no
C85 C86 C87 108.8(2) yes
C85 C86 H861 109.2 no
C87 C86 H861 109.3 no
C85 C86 H862 109.8 no
C87 C86 H862 111.2 no
H861 C86 H862 108.6 no
C82 C87 C86 111.45(19) yes
C82 C87 N8 106.04(17) yes
C86 C87 N8 115.93(19) yes
C82 C87 H871 106.7 no
C86 C87 H871 109.1 no
N8 C87 H871 107.2 no
N8 C88 C89 125.6(2) yes
N8 C88 H881 119.7 no
C89 C88 H881 114.7 no
C88 C89 C90 117.5(2) yes
C88 C89 C94 122.2(2) yes
C90 C89 C94 120.3(2) yes
C89 C90 C91 120.7(3) yes
C89 C90 H901 120.6 no
C91 C90 H901 118.6 no
C90 C91 C92 120.4(3) yes
C90 C91 H911 120.0 no
C92 C91 H911 119.6 no
C91 C92 C93 120.5(3) yes
C91 C92 H921 120.6 no
C93 C92 H921 118.9 no
C92 C93 O16 125.7(2) yes
C92 C93 C94 120.9(2) yes
O16 C93 C94 113.4(2) yes
C93 C94 C89 117.2(2) yes
C93 C94 O15 117.3(2) yes
C89 C94 O15 125.5(2) yes
O16 C95 C96 106.3(2) yes
O16 C95 H951 108.6 no
C96 C95 H951 110.5 no
O16 C95 H952 110.2 no
C96 C95 H952 111.8 no
H951 C95 H952 109.4 no
C95 C96 H962 111.3 no
C95 C96 H961 107.9 no
H962 C96 H961 107.5 no
C95 C96 H963 109.9 no
H962 C96 H963 109.9 no
H961 C96 H963 110.3 no
Cl1 Cu5 Cl2 178.22(6) yes
Cl3 Cu6 Cl4 177.24(4) yes

loop_
_geom_bond_atom_site_label_1
_geom_bond_atom_site_label_2
_geom_bond_distance
_geom_bond_publ_flag
Cs1 Cu2 3.8081(3) yes
Cs1 O7 2.9084(18) yes
Cs1 O6 3.1421(18) yes
Cs1 O5 3.606(2) yes
Cs1 O8 3.156(2) yes
Cs1 O4 3.1651(18) yes
Cs1 O3 3.0946(17) yes
Cs1 O2 3.1022(19) yes
Cs1 O1 3.169(2) yes
Cs1 Cu1 4.0850(4) yes
Cu1 N1 1.945(2) yes
Cu1 N2 1.947(2) yes
Cu1 O2 1.9234(18) yes
Cu1 O3 1.9101(19) yes
Cu2 N3 1.932(2) yes
Cu2 N4 1.936(2) yes
Cu2 O6 1.9066(19) yes
Cu2 O7 1.8912(18) yes
N1 C9 1.278(3) yes
N1 C10 1.484(3) yes
N2 C15 1.482(3) yes
N2 C16 1.279(3) yes
N3 C33 1.283(3) yes
N3 C34 1.480(3) yes
N4 C39 1.482(3) yes
N4 C40 1.286(3) yes
O1 C2 1.442(3) yes
O1 C4 1.372(3) yes
O2 C3 1.308(3) yes
O3 C22 1.308(3) yes
O4 C21 1.384(3) yes
O4 C23 1.443(3) yes
O5 C26 1.430(4) yes
O5 C28 1.367(3) yes
O6 C27 1.300(3) yes
O7 C46 1.312(3) yes
O8 C45 1.377(3) yes
O8 C47 1.436(3) yes
C1 C2 1.503(4) yes
C1 H11 0.960 no
C1 H13 0.963 no
C1 H12 0.961 no
C2 H21 0.980 no
C2 H22 0.985 no
C3 C4 1.434(4) yes
C3 C8 1.425(4) yes
C4 C5 1.380(4) yes
C5 C6 1.414(4) yes
C5 H51 0.940 no
C6 C7 1.358(4) yes
C6 H61 0.928 no
C7 C8 1.419(4) yes
C7 H71 0.945 no
C8 C9 1.435(4) yes
C9 H91 0.946 no
C10 C11 1.524(4) yes
C10 C15 1.526(3) yes
C10 H101 0.980 no
C11 C12 1.532(4) yes
C11 H111 0.971 no
C11 H112 0.977 no
C12 C13 1.523(4) yes
C12 H121 0.974 no
C12 H122 0.975 no
C13 C14 1.536(4) yes
C13 H131 0.974 no
C13 H132 0.980 no
C14 C15 1.530(3) yes
C14 H141 0.978 no
C14 H142 0.988 no
C15 H151 0.984 no
C16 C17 1.446(4) yes
C16 H161 0.937 no
C17 C18 1.413(4) yes
C17 C22 1.424(4) yes
C18 C19 1.372(4) yes
C18 H181 0.945 no
C19 C20 1.395(4) yes
C19 H191 0.927 no
C20 C21 1.375(4) yes
C20 H201 0.952 no
C21 C22 1.428(4) yes
C23 C24 1.509(4) yes
C23 H231 0.996 no
C23 H232 0.981 no
C24 H242 0.952 no
C24 H241 0.966 no
C24 H243 0.965 no
C25 C26 1.497(6) yes
C25 H251 0.945 no
C25 H253 0.959 no
C25 H252 0.949 no
C26 H261 0.978 no
C26 H262 0.972 no
C27 C28 1.436(4) yes
C27 C32 1.415(4) yes
C28 C29 1.372(4) yes
C29 C30 1.403(4) yes
C29 H291 0.949 no
C30 C31 1.371(4) yes
C30 H301 0.927 no
C31 C32 1.414(4) yes
C31 H311 0.942 no
C32 C33 1.449(4) yes
C33 H331 0.948 no
C34 C35 1.522(3) yes
C34 C39 1.524(3) yes
C34 H341 0.982 no
C35 C36 1.544(4) yes
C35 H351 0.973 no
C35 H352 0.987 no
C36 C37 1.513(4) yes
C36 H361 0.981 no
C36 H362 0.970 no
C37 C38 1.536(3) yes
C37 H371 0.972 no
C37 H372 0.982 no
C38 C39 1.522(3) yes
C38 H381 0.954 no
C38 H382 0.969 no
C39 H391 0.990 no
C40 C41 1.444(4) yes
C40 H401 0.938 no
C41 C42 1.411(4) yes
C41 C46 1.417(4) yes
C42 C43 1.373(4) yes
C42 H421 0.929 no
C43 C44 1.408(4) yes
C43 H431 0.943 no
C44 C45 1.366(4) yes
C44 H441 0.940 no
C45 C46 1.436(3) yes
C47 C48 1.507(4) yes
C47 H471 0.972 no
C47 H472 0.975 no
C48 H482 0.962 no
C48 H481 0.962 no
C48 H483 0.957 no
Cs2 Cu4 3.7807(3) yes
Cs2 O14 2.9234(18) yes
Cs2 O15 3.1233(17) yes
Cs2 O16 3.5781(19) yes
Cs2 O13 3.175(2) yes
Cs2 O12 3.124(2) yes
Cs2 O9 3.1408(19) yes
Cs2 O11 3.0763(19) yes
Cs2 O10 3.0929(18) yes
Cs2 Cu3 4.0782(4) yes
Cu3 N5 1.945(2) yes
Cu3 N6 1.950(2) yes
Cu3 O10 1.9121(18) yes
Cu3 O11 1.9163(19) yes
Cu4 N7 1.929(2) yes
Cu4 N8 1.939(2) yes
Cu4 O14 1.8959(18) yes
Cu4 O15 1.8938(19) yes
N5 C57 1.276(3) yes
N5 C58 1.485(3) yes
N6 C63 1.486(3) yes
N6 C64 1.279(3) yes
N7 C81 1.275(3) yes
N7 C82 1.480(3) yes
N8 C87 1.489(3) yes
N8 C88 1.276(3) yes
O9 C50 1.447(3) yes
O9 C52 1.373(3) yes
O10 C51 1.304(3) yes
O11 C70 1.309(3) yes
O12 C69 1.372(3) yes
O12 C71 1.444(3) yes
O13 C74 1.438(3) yes
O13 C76 1.372(3) yes
O14 C75 1.303(3) yes
O15 C94 1.306(3) yes
O16 C93 1.365(3) yes
O16 C95 1.444(3) yes
C49 C50 1.483(5) yes
C49 H491 0.969 no
C49 H493 0.978 no
C49 H492 1.003 no
C50 H501 0.979 no
C50 H502 0.976 no
C51 C52 1.439(4) yes
C51 C56 1.425(4) yes
C52 C53 1.379(4) yes
C53 C54 1.399(5) yes
C53 H531 0.927 no
C54 C55 1.367(5) yes
C54 H541 0.938 no
C55 C56 1.409(4) yes
C55 H551 0.940 no
C56 C57 1.437(4) yes
C57 H571 0.935 no
C58 C59 1.530(3) yes
C58 C63 1.522(3) yes
C58 H581 0.991 no
C59 C60 1.537(4) yes
C59 H591 0.973 no
C59 H592 0.958 no
C60 C61 1.516(4) yes
C60 H601 0.975 no
C60 H602 0.982 no
C61 C62 1.531(4) yes
C61 H611 0.974 no
C61 H612 0.972 no
C62 C63 1.534(3) yes
C62 H621 0.988 no
C62 H622 0.977 no
C63 H631 0.996 no
C64 C65 1.446(4) yes
C64 H641 0.955 no
C65 C66 1.410(4) yes
C65 C70 1.424(4) yes
C66 C67 1.362(4) yes
C66 H661 0.930 no
C67 C68 1.405(4) yes
C67 H671 0.936 no
C68 C69 1.381(4) yes
C68 H681 0.951 no
C69 C70 1.434(4) yes
C71 C72 1.506(5) yes
C71 H711 0.982 no
C71 H712 0.972 no
C72 H722 0.958 no
C72 H721 0.972 no
C72 H723 0.967 no
C73 C74 1.513(4) yes
C73 H731 0.950 no
C73 H733 0.948 no
C73 H732 0.975 no
C74 H741 0.958 no
C74 H742 0.978 no
C75 C76 1.425(3) yes
C75 C80 1.419(4) yes
C76 C77 1.378(4) yes
C77 C78 1.404(4) yes
C77 H771 0.943 no
C78 C79 1.368(4) yes
C78 H781 0.943 no
C79 C80 1.415(3) yes
C79 H791 0.932 no
C80 C81 1.448(3) yes
C81 H811 0.944 no
C82 C83 1.523(3) yes
C82 C87 1.532(3) yes
C82 H821 0.965 no
C83 C84 1.523(3) yes
C83 H831 0.979 no
C83 H832 0.968 no
C84 C85 1.519(3) yes
C84 H841 0.970 no
C84 H842 0.968 no
C85 C86 1.538(3) yes
C85 H851 0.962 no
C85 H852 0.965 no
C86 C87 1.525(3) yes
C86 H861 0.968 no
C86 H862 0.975 no
C87 H871 0.985 no
C88 C89 1.444(4) yes
C88 H881 0.950 no
C89 C90 1.415(4) yes
C89 C94 1.412(4) yes
C90 C91 1.363(4) yes
C90 H901 0.949 no
C91 C92 1.393(4) yes
C91 H911 0.942 no
C92 C93 1.379(4) yes
C92 H921 0.948 no
C93 C94 1.438(4) yes
C95 C96 1.489(5) yes
C95 H951 0.980 no
C95 H952 0.969 no
C96 H962 0.943 no
C96 H961 0.961 no
C96 H963 0.948 no
Cu5 Cl1 2.0889(13) yes
Cu5 Cl2 2.0927(11) yes
Cu6 Cl3 2.1035(8) yes
Cu6 Cl4 2.1035(9) yes

loop_
_geom_hbond_atom_site_label_D
_geom_hbond_atom_site_label_H
_geom_hbond_atom_site_label_A
_geom_hbond_site_symmetry_A
_geom_hbond_angle_DHA
_geom_hbond_distance_DH
_geom_hbond_distance_HA
_geom_hbond_distance_DA
_geom_hbond_publ_flag
C10 H101 O15 1_556 147 0.98 2.47 3.332(4) yes
C34 H341 C6 . 167 0.98 2.58 3.541(4) yes
C39 H391 O10 . 145 0.99 2.48 3.342(4) yes
C58 H581 O7 . 134 0.99 2.48 3.250(4) yes
C72 H723 O16 . 159 0.97 2.54 3.458(4) yes
C87 H871 O2 1_554 132 0.98 2.60 3.335(4) yes
